data_4028824
loop_
_publ_author_name
'Yi-Feng Qiu'
'Fang Yang'
'Zi-Hang Qiu'
'Mei-Jin Zhong'
'Li-Jing Wang'
'Yu-Ying Ye'
'Bo Song'
'Yong-Min Liang'

_publ_section_title
;
 Br\/onsted Acid Catalyzed and NIS-Promoted Cyclization of Diynones:
 Selective Synthesis of 4-Pyrone, 4-Pyridone, and 3-Pyrrolone Derivatives
;
_journal_name_full 'Journal of Organic Chemistry'
_journal_page_first 12018
_journal_page_last 12028
_journal_paper_doi 10.1021/jo402055a
_journal_volume 78
_journal_year 2013
_chemical_formula_moiety 'C17 H12 O2'
_chemical_formula_sum 'C17 H12 O2'
_chemical_formula_weight 248.27
_chemical_name_systematic
;
 ?
;
_space_group_crystal_system monoclinic
_space_group_IT_number 14
_space_group_name_Hall '-P 2yn'
_space_group_name_H-M_alt 'P 1 21/n 1'
_symmetry_space_group_name_Hall '-P 2yn'
_symmetry_space_group_name_H-M 'P 1 21/n 1'
_atom_sites_solution_hydrogens geom
_atom_sites_solution_primary iterative
_audit_creation_date 2013-08-08
_audit_creation_method
;
  Olex2 1.2
  (compiled Apr 23 2013 17:54:37, GUI svn.r4466)
;
_cell_angle_alpha 90
_cell_angle_beta 108.856(10)
_cell_angle_gamma 90
_cell_formula_units_Z 8
_cell_length_a 21.8697(14)
_cell_length_b 5.5982(4)
_cell_length_c 22.380(3)
_cell_measurement_reflns_used 2213
_cell_measurement_temperature 293(2)
_cell_measurement_theta_max 23.4220
_cell_measurement_theta_min 3.7140
_cell_volume 2593.0(5)
_computing_cell_refinement
;
CrysAlisPro, Agilent Technologies,
Version 1.171.36.28 (release 01-02-2013 CrysAlis171 .NET)
(compiled Feb  1 2013,16:14:44)
;
_computing_data_collection
;
CrysAlisPro, Agilent Technologies,
Version 1.171.36.28 (release 01-02-2013 CrysAlis171 .NET)
(compiled Feb  1 2013,16:14:44)
;
_computing_data_reduction
;
CrysAlisPro, Agilent Technologies,
Version 1.171.36.28 (release 01-02-2013 CrysAlis171 .NET)
(compiled Feb  1 2013,16:14:44)
;
_computing_molecular_graphics
;
O. V. Dolomanov, L. J. Bourhis, R. J. Gildea, J. A. K. Howard and H. Puschmann,
OLEX2: a complete structure solution, refinement and analysis program.
J. Appl. Cryst. (2009). 42, 339-341.
;
_computing_publication_material
;
O. V. Dolomanov, L. J. Bourhis, R. J. Gildea, J. A. K. Howard and H. Puschmann,
OLEX2: a complete structure solution, refinement and analysis program.
J. Appl. Cryst. (2009). 42, 339-341.
;
_computing_structure_refinement
;
SHELXL, G.M. Sheldrick, Acta Cryst.
(2008). A64, 112-122
;
_computing_structure_solution 'SUPERFLIP, J. Appl. Cryst. (2007) 40, 786-790'
_diffrn_ambient_temperature 293(2)
_diffrn_detector_area_resol_mean 16.0733
_diffrn_measured_fraction_theta_full 0.9973
_diffrn_measured_fraction_theta_max 0.8880
_diffrn_measurement_details
;
  1 omega  -85.00  -55.00   1.5000   14.0000
omega____ theta____ kappa____ phi______ frames
    -      -19.3700  178.0000 -180.0000 20

  2 omega    6.00   85.50   1.5000   14.0000
omega____ theta____ kappa____ phi______ frames
    -       22.6512   57.0000    0.0000 53

  3 omega  -47.00  -11.00   1.5000   14.0000
omega____ theta____ kappa____ phi______ frames
    -       22.6512  -57.0000   90.0000 24

  4 omega    9.00   45.00   1.5000   14.0000
omega____ theta____ kappa____ phi______ frames
    -       22.6512  -57.0000   90.0000 24

  5 omega   -4.00   95.00   1.5000   14.0000
omega____ theta____ kappa____ phi______ frames
    -       22.6512   77.0000   60.0000 66
;
_diffrn_measurement_device_type 'SuperNova, Dual, Cu at zero, Eos'
_diffrn_measurement_method '\w scans'
_diffrn_orient_matrix_UB_11 0.0300233000
_diffrn_orient_matrix_UB_12 0.0503453000
_diffrn_orient_matrix_UB_13 0.0181733000
_diffrn_orient_matrix_UB_21 -0.0078250000
_diffrn_orient_matrix_UB_22 -0.0202100000
_diffrn_orient_matrix_UB_23 0.0279751000
_diffrn_orient_matrix_UB_31 0.0145813000
_diffrn_orient_matrix_UB_32 -0.1145357000
_diffrn_orient_matrix_UB_33 0.0030755000
_diffrn_radiation_monochromator mirror
_diffrn_radiation_type 'Mo K\a'
_diffrn_radiation_wavelength 0.7107
_diffrn_reflns_av_R_equivalents 0.0463
_diffrn_reflns_av_unetI/netI 0.0696
_diffrn_reflns_Laue_measured_fraction_full 0.998
_diffrn_reflns_Laue_measured_fraction_max 0.998
_diffrn_reflns_limit_h_max 26
_diffrn_reflns_limit_h_min -26
_diffrn_reflns_limit_k_max 6
_diffrn_reflns_limit_k_min -6
_diffrn_reflns_limit_l_max 27
_diffrn_reflns_limit_l_min -27
_diffrn_reflns_number 11281
_diffrn_reflns_point_group_measured_fraction_full 0.998
_diffrn_reflns_point_group_measured_fraction_max 0.998
_diffrn_reflns_theta_full 25.500
_diffrn_reflns_theta_max 26.018
_diffrn_reflns_theta_min 3.166
_diffrn_source 'SuperNova (Mo) x-ray Source'
_exptl_absorpt_coefficient_mu 0.083
_exptl_absorpt_correction_T_max 1.00000
_exptl_absorpt_correction_T_min 0.32762
_exptl_absorpt_correction_type multi-scan
_exptl_absorpt_process_details
;
CrysAlisPro, Agilent Technologies,
Version 1.171.36.28 (release 01-02-2013 CrysAlis171 .NET)
(compiled Feb  1 2013,16:14:44)
empirical absorption correction using spherical harmonics,
 implemented in SCALE3 ABSPACK scaling algorithm.
;
_exptl_crystal_colour 'clear light yellow'
_exptl_crystal_density_diffrn 1.272
_exptl_crystal_description block
_exptl_crystal_F_000 1040
_exptl_crystal_size_max 0.34
_exptl_crystal_size_mid 0.17
_exptl_crystal_size_min 0.14
_refine_diff_density_max 1.298
_refine_diff_density_min -0.210
_refine_diff_density_rms 0.065
_refine_ls_extinction_coef 0.007(2)
_refine_ls_extinction_expression Fc^*^=kFc[1+0.001xFc^2^\l^3^/sin(2\q)]^-1/4^
_refine_ls_extinction_method SHELXL
_refine_ls_goodness_of_fit_ref 1.032
_refine_ls_hydrogen_treatment constr
_refine_ls_matrix_type full
_refine_ls_number_parameters 344
_refine_ls_number_reflns 5080
_refine_ls_number_restraints 0
_refine_ls_restrained_S_all 1.032
_refine_ls_R_factor_all 0.1359
_refine_ls_R_factor_gt 0.0852
_refine_ls_shift/su_max 0.000
_refine_ls_shift/su_mean 0.000
_refine_ls_structure_factor_coef Fsqd
_refine_ls_weighting_details
;
 w=1/[\s^2^(Fo^2^)+(0.1480P)^2^+0.6702P]
 where P=(Fo^2^+2Fc^2^)/3
;
_refine_ls_weighting_scheme calc
_refine_ls_wR_factor_gt 0.2411
_refine_ls_wR_factor_ref 0.2926
_reflns_Friedel_coverage 0.000
_reflns_number_gt 2750
_reflns_number_total 5080
_reflns_threshold_expression 'I > 2\s(I)'
_cod_data_source_file jo402055a_si_001.cif
_cod_data_source_block qiuyf0802
_cod_original_cell_volume 2592.9(4)
_cod_database_code 4028824
_reflns_odcompleteness_completeness 99.73
_reflns_odcompleteness_iscentric 1
_reflns_odcompleteness_theta 26.32
_olex2_refinement_description
;
1. Fixed Uiso
 At 1.2 times of:
  All C(H) groups
2.a Aromatic/amide H refined with riding coordinates:
 C1(H1), C2(H2), C3(H3), C4(H4), C5(H5), C8(H8), C10(H10), C13(H13), C14(H14),
 C15(H15), C16(H16), C17(H17), C18(H18), C19(H19), C20(H20), C21(H21), C22(H22),
  C25(H25), C27(H27), C30(H30), C31(H31), C32(H32), C33(H33), C34(H34)
;
_shelx_space_group_comment
;
The symmetry employed for this shelxl refinement is uniquely defined
by the following loop, which should always be used as a source of
symmetry information in preference to the above space-group names.
They are only intended as comments.
;
_shelxl_version_number 2013-2

loop_
_space_group_symop_operation_xyz
'x, y, z'
'-x+1/2, y+1/2, -z+1/2'
'-x, -y, -z'
'x-1/2, -y-1/2, z-1/2'

loop_
_atom_site_label
_atom_site_type_symbol
_atom_site_fract_x
_atom_site_fract_y
_atom_site_fract_z
_atom_site_U_iso_or_equiv
_atom_site_adp_type
_atom_site_occupancy
_atom_site_site_symmetry_order
_atom_site_calc_flag
_atom_site_refinement_flags_posn
_atom_site_refinement_flags_adp
O1 O 0.49537(14) 0.1979(7) 0.55893(17) 0.0997(12) Uani 1 1 d . .
O2 O 0.30608(11) 0.2066(4) 0.45699(11) 0.0512(7) Uani 1 1 d . .
O3 O 0.55458(13) 0.2970(5) 0.00324(12) 0.0646(8) Uani 1 1 d . .
O4 O 0.55271(11) 0.3625(4) 0.18265(11) 0.0518(7) Uani 1 1 d . .
C1 C 0.34307(19) 0.7249(7) 0.37636(19) 0.0609(10) Uani 1 1 d . .
H1 H 0.3876 0.7401 0.3944 0.073 Uiso 1 1 calc R U
C2 C 0.3094(2) 0.8866(7) 0.3317(2) 0.0642(11) Uani 1 1 d . .
H2 H 0.3315 1.0097 0.3196 0.077 Uiso 1 1 calc R U
C3 C 0.2438(2) 0.8687(8) 0.3047(2) 0.0652(11) Uani 1 1 d . .
H3 H 0.2213 0.9801 0.2748 0.078 Uiso 1 1 calc R U
C4 C 0.21139(19) 0.6858(8) 0.32202(19) 0.0640(11) Uani 1 1 d . .
H4 H 0.1668 0.6728 0.3037 0.077 Uiso 1 1 calc R U
C5 C 0.24450(17) 0.5215(7) 0.36635(18) 0.0581(10) Uani 1 1 d . .
H5 H 0.2221 0.3973 0.3775 0.070 Uiso 1 1 calc R U
C6 C 0.31114(16) 0.5386(7) 0.39480(16) 0.0500(9) Uani 1 1 d . .
C7 C 0.34664(16) 0.3686(7) 0.44480(17) 0.0516(9) Uani 1 1 d . .
C8 C 0.40962(19) 0.3711(8) 0.4773(2) 0.0684(12) Uani 1 1 d . .
H8 H 0.4360 0.4861 0.4682 0.082 Uiso 1 1 calc R U
C9 C 0.43747(18) 0.1978(8) 0.5265(2) 0.0695(12) Uani 1 1 d . .
C10 C 0.39225(18) 0.0309(8) 0.53690(19) 0.0632(11) Uani 1 1 d . .
H10 H 0.4069 -0.0855 0.5679 0.076 Uiso 1 1 calc R U
C11 C 0.32948(17) 0.0389(7) 0.50302(17) 0.0506(9) Uani 1 1 d . .
C12 C 0.27747(17) -0.1184(6) 0.50894(17) 0.0491(9) Uani 1 1 d . .
C13 C 0.2914(2) -0.3186(7) 0.5464(2) 0.0638(11) Uani 1 1 d . .
H13 H 0.3340 -0.3530 0.5696 0.077 Uiso 1 1 calc R U
C14 C 0.2422(2) -0.4707(8) 0.5498(2) 0.0714(12) Uani 1 1 d . .
H14 H 0.2523 -0.6089 0.5740 0.086 Uiso 1 1 calc R U
C15 C 0.1793(2) -0.4172(8) 0.5176(2) 0.0740(13) Uani 1 1 d . .
H15 H 0.1465 -0.5179 0.5203 0.089 Uiso 1 1 calc R U
C16 C 0.1646(2) -0.2161(9) 0.4815(2) 0.0732(12) Uani 1 1 d . .
H16 H 0.1217 -0.1786 0.4599 0.088 Uiso 1 1 calc R U
C17 C 0.21338(18) -0.0682(7) 0.4772(2) 0.0621(11) Uani 1 1 d . .
H17 H 0.2029 0.0684 0.4524 0.074 Uiso 1 1 calc R U
C18 C 0.65850(18) 0.8755(7) 0.1909(2) 0.0617(10) Uani 1 1 d . .
H18 H 0.6596 0.8845 0.1498 0.074 Uiso 1 1 calc R U
C19 C 0.6914(2) 1.0424(8) 0.2347(2) 0.0760(13) Uani 1 1 d . .
H19 H 0.7150 1.1620 0.2232 0.091 Uiso 1 1 calc R U
C20 C 0.6893(2) 1.0317(9) 0.2951(3) 0.0810(14) Uani 1 1 d . .
H20 H 0.7114 1.1454 0.3245 0.097 Uiso 1 1 calc R U
C21 C 0.6556(2) 0.8575(9) 0.3126(2) 0.0807(14) Uani 1 1 d . .
H21 H 0.6543 0.8534 0.3537 0.097 Uiso 1 1 calc R U
C22 C 0.6227(2) 0.6839(8) 0.2691(2) 0.0689(11) Uani 1 1 d . .
H22 H 0.6004 0.5627 0.2816 0.083 Uiso 1 1 calc R U
C23 C 0.62329(16) 0.6921(7) 0.20746(18) 0.0521(9) Uani 1 1 d . .
C24 C 0.58837(16) 0.5175(6) 0.16002(17) 0.0480(9) Uani 1 1 d . .
C25 C 0.58876(18) 0.4995(7) 0.10033(17) 0.0549(9) Uani 1 1 d . .
H25 H 0.6130 0.6081 0.0859 0.066 Uiso 1 1 calc R U
C26 C 0.55320(17) 0.3191(7) 0.05817(17) 0.0516(9) Uani 1 1 d . .
C27 C 0.51634(16) 0.1633(6) 0.08456(17) 0.0495(9) Uani 1 1 d . .
H27 H 0.4911 0.0442 0.0594 0.059 Uiso 1 1 calc R U
C28 C 0.51749(16) 0.1858(6) 0.14469(18) 0.0481(9) Uani 1 1 d . .
C29 C 0.48435(16) 0.0346(7) 0.17818(17) 0.0519(9) Uani 1 1 d . .
C30 C 0.44833(18) -0.1621(7) 0.1477(2) 0.0593(10) Uani 1 1 d . .
H30 H 0.4432 -0.1927 0.1055 0.071 Uiso 1 1 calc R U
C31 C 0.4203(2) -0.3115(8) 0.1810(2) 0.0712(12) Uani 1 1 d . .
H31 H 0.3957 -0.4403 0.1602 0.085 Uiso 1 1 calc R U
C32 C 0.4276(2) -0.2761(9) 0.2430(2) 0.0734(13) Uani 1 1 d . .
H32 H 0.4099 -0.3826 0.2647 0.088 Uiso 1 1 calc R U
C33 C 0.4615(2) -0.0807(9) 0.2728(2) 0.0763(13) Uani 1 1 d . .
H33 H 0.4653 -0.0513 0.3147 0.092 Uiso 1 1 calc R U
C34 C 0.49025(19) 0.0742(8) 0.2416(2) 0.0664(11) Uani 1 1 d . .
H34 H 0.5136 0.2049 0.2628 0.080 Uiso 1 1 calc R U

loop_
_atom_site_aniso_label
_atom_site_aniso_U_11
_atom_site_aniso_U_22
_atom_site_aniso_U_33
_atom_site_aniso_U_23
_atom_site_aniso_U_13
_atom_site_aniso_U_12
O1 0.0509(17) 0.140(3) 0.095(2) 0.039(2) 0.0060(15) -0.0158(18)
O2 0.0443(13) 0.0568(16) 0.0537(15) 0.0003(12) 0.0174(11) -0.0075(11)
O3 0.0784(19) 0.0693(18) 0.0525(16) -0.0106(13) 0.0301(14) -0.0047(14)
O4 0.0538(14) 0.0554(15) 0.0482(14) 0.0009(12) 0.0194(11) 0.0031(12)
C1 0.053(2) 0.069(3) 0.063(2) -0.001(2) 0.0235(18) -0.0067(19)
C2 0.068(3) 0.061(3) 0.069(3) 0.007(2) 0.030(2) -0.003(2)
C3 0.074(3) 0.062(3) 0.060(2) 0.005(2) 0.023(2) 0.007(2)
C4 0.052(2) 0.071(3) 0.064(3) -0.004(2) 0.0119(19) 0.002(2)
C5 0.054(2) 0.064(2) 0.060(2) -0.003(2) 0.0227(18) -0.0095(18)
C6 0.0488(19) 0.057(2) 0.047(2) -0.0076(16) 0.0187(16) -0.0047(17)
C7 0.0467(19) 0.060(2) 0.052(2) -0.0041(18) 0.0215(16) -0.0063(17)
C8 0.051(2) 0.086(3) 0.067(3) 0.017(2) 0.0177(19) -0.014(2)
C9 0.046(2) 0.094(3) 0.065(3) 0.011(2) 0.0136(19) -0.011(2)
C10 0.051(2) 0.081(3) 0.055(2) 0.016(2) 0.0143(18) -0.003(2)
C11 0.052(2) 0.056(2) 0.047(2) -0.0031(17) 0.0194(16) -0.0038(17)
C12 0.054(2) 0.047(2) 0.053(2) -0.0029(17) 0.0258(17) -0.0043(16)
C13 0.061(2) 0.066(3) 0.069(3) -0.001(2) 0.027(2) 0.000(2)
C14 0.090(3) 0.059(3) 0.074(3) 0.002(2) 0.039(3) -0.012(2)
C15 0.078(3) 0.072(3) 0.084(3) -0.010(2) 0.042(3) -0.025(2)
C16 0.062(3) 0.081(3) 0.082(3) -0.007(3) 0.030(2) -0.020(2)
C17 0.056(2) 0.063(3) 0.069(3) 0.000(2) 0.0227(19) -0.0071(19)
C18 0.056(2) 0.058(2) 0.065(3) -0.004(2) 0.0105(18) 0.0025(19)
C19 0.066(3) 0.065(3) 0.082(3) -0.009(2) 0.004(2) 0.005(2)
C20 0.073(3) 0.073(3) 0.082(4) -0.026(3) 0.004(3) 0.000(2)
C21 0.088(3) 0.095(4) 0.052(3) -0.017(2) 0.013(2) 0.008(3)
C22 0.072(3) 0.074(3) 0.060(3) -0.010(2) 0.021(2) 0.006(2)
C23 0.0470(19) 0.053(2) 0.053(2) -0.0053(17) 0.0120(16) 0.0093(17)
C24 0.0459(19) 0.045(2) 0.052(2) 0.0041(16) 0.0144(16) 0.0066(16)
C25 0.060(2) 0.055(2) 0.051(2) -0.0030(18) 0.0212(18) -0.0045(18)
C26 0.054(2) 0.053(2) 0.050(2) -0.0035(17) 0.0196(17) 0.0077(17)
C27 0.0461(19) 0.053(2) 0.049(2) -0.0042(16) 0.0146(16) 0.0030(16)
C28 0.0421(18) 0.044(2) 0.057(2) -0.0010(16) 0.0139(16) 0.0037(15)
C29 0.0441(19) 0.059(2) 0.054(2) 0.0083(18) 0.0173(16) 0.0096(17)
C30 0.057(2) 0.063(3) 0.060(2) 0.0060(19) 0.0221(18) 0.0035(19)
C31 0.062(3) 0.071(3) 0.083(3) 0.009(2) 0.027(2) 0.000(2)
C32 0.063(3) 0.086(3) 0.079(3) 0.018(3) 0.033(2) 0.002(2)
C33 0.073(3) 0.103(4) 0.059(3) 0.013(3) 0.031(2) 0.005(3)
C34 0.058(2) 0.081(3) 0.063(3) 0.005(2) 0.023(2) -0.003(2)

loop_
_atom_type_symbol
_atom_type_description
_atom_type_scat_dispersion_real
_atom_type_scat_dispersion_imag
_atom_type_scat_source
C C 0.0033 0.0016 'International Tables Vol C Tables 4.2.6.8 and 6.1.1.4'
H H 0.0000 0.0000 'International Tables Vol C Tables 4.2.6.8 and 6.1.1.4'
O O 0.0106 0.0060 'International Tables Vol C Tables 4.2.6.8 and 6.1.1.4'

loop_
_geom_angle_atom_site_label_1
_geom_angle_atom_site_label_2
_geom_angle_atom_site_label_3
_geom_angle
C7 O2 C11 120.1(3)
C28 O4 C24 120.2(3)
C2 C1 H1 119.7
C2 C1 C6 120.6(4)
C6 C1 H1 119.7
C1 C2 H2 119.6
C3 C2 C1 120.8(4)
C3 C2 H2 119.6
C2 C3 H3 120.2
C2 C3 C4 119.6(4)
C4 C3 H3 120.2
C3 C4 H4 119.9
C3 C4 C5 120.3(4)
C5 C4 H4 119.9
C4 C5 H5 119.6
C4 C5 C6 120.9(4)
C6 C5 H5 119.6
C1 C6 C5 117.9(4)
C1 C6 C7 121.0(3)
C5 C6 C7 121.1(3)
O2 C7 C6 111.3(3)
C8 C7 O2 121.6(3)
C8 C7 C6 127.0(3)
C7 C8 H8 119.5
C7 C8 C9 121.0(4)
C9 C8 H8 119.5
O1 C9 C8 123.0(4)
O1 C9 C10 122.2(4)
C10 C9 C8 114.7(3)
C9 C10 H10 119.3
C11 C10 C9 121.4(4)
C11 C10 H10 119.3
O2 C11 C12 111.4(3)
C10 C11 O2 121.1(3)
C10 C11 C12 127.4(3)
C13 C12 C11 121.1(3)
C13 C12 C17 117.9(3)
C17 C12 C11 121.1(3)
C12 C13 H13 119.7
C12 C13 C14 120.7(4)
C14 C13 H13 119.7
C13 C14 H14 119.9
C15 C14 C13 120.1(4)
C15 C14 H14 119.9
C14 C15 H15 120.1
C16 C15 C14 119.9(4)
C16 C15 H15 120.1
C15 C16 H16 120.0
C15 C16 C17 119.9(4)
C17 C16 H16 120.0
C12 C17 H17 119.3
C16 C17 C12 121.5(4)
C16 C17 H17 119.3
C19 C18 H18 119.5
C19 C18 C23 121.0(4)
C23 C18 H18 119.5
C18 C19 H19 120.1
C20 C19 C18 119.7(5)
C20 C19 H19 120.1
C19 C20 H20 119.6
C21 C20 C19 120.8(4)
C21 C20 H20 119.6
C20 C21 H21 119.9
C20 C21 C22 120.3(5)
C22 C21 H21 119.9
C21 C22 H22 119.9
C23 C22 C21 120.2(4)
C23 C22 H22 119.9
C18 C23 C24 120.0(3)
C22 C23 C18 118.0(4)
C22 C23 C24 122.0(4)
O4 C24 C23 112.4(3)
C25 C24 O4 120.5(3)
C25 C24 C23 127.0(3)
C24 C25 H25 118.9
C24 C25 C26 122.2(4)
C26 C25 H25 118.9
O3 C26 C25 122.7(4)
O3 C26 C27 122.7(3)
C25 C26 C27 114.6(3)
C26 C27 H27 119.2
C28 C27 C26 121.5(3)
C28 C27 H27 119.2
O4 C28 C29 111.8(3)
C27 C28 O4 120.9(3)
C27 C28 C29 127.2(3)
C30 C29 C28 119.9(3)
C30 C29 C34 118.2(4)
C34 C29 C28 121.8(4)
C29 C30 H30 120.3
C31 C30 C29 119.4(4)
C31 C30 H30 120.3
C30 C31 H31 118.9
C32 C31 C30 122.3(4)
C32 C31 H31 118.9
C31 C32 H32 120.6
C31 C32 C33 118.7(4)
C33 C32 H32 120.6
C32 C33 H33 119.4
C32 C33 C34 121.2(4)
C34 C33 H33 119.4
C29 C34 H34 119.9
C33 C34 C29 120.2(4)
C33 C34 H34 119.9

loop_
_geom_bond_atom_site_label_1
_geom_bond_atom_site_label_2
_geom_bond_distance
O1 C9 1.239(4)
O2 C7 1.357(4)
O2 C11 1.365(4)
O3 C26 1.246(4)
O4 C24 1.369(4)
O4 C28 1.368(4)
C1 H1 0.9300
C1 C2 1.374(6)
C1 C6 1.390(5)
C2 H2 0.9300
C2 C3 1.370(6)
C3 H3 0.9300
C3 C4 1.370(6)
C4 H4 0.9300
C4 C5 1.375(5)
C5 H5 0.9300
C5 C6 1.392(5)
C6 C7 1.483(5)
C7 C8 1.334(5)
C8 H8 0.9300
C8 C9 1.446(6)
C9 C10 1.434(5)
C10 H10 0.9300
C10 C11 1.337(5)
C11 C12 1.478(5)
C12 C13 1.373(5)
C12 C17 1.380(5)
C13 H13 0.9300
C13 C14 1.393(6)
C14 H14 0.9300
C14 C15 1.364(6)
C15 H15 0.9300
C15 C16 1.362(6)
C16 H16 0.9300
C16 C17 1.378(5)
C17 H17 0.9300
C18 H18 0.9300
C18 C19 1.377(6)
C18 C23 1.403(5)
C19 H19 0.9300
C19 C20 1.370(7)
C20 H20 0.9300
C20 C21 1.355(7)
C21 H21 0.9300
C21 C22 1.400(6)
C22 H22 0.9300
C22 C23 1.384(6)
C23 C24 1.463(5)
C24 C25 1.342(5)
C25 H25 0.9300
C25 C26 1.429(5)
C26 C27 1.438(5)
C27 H27 0.9300
C27 C28 1.344(5)
C28 C29 1.468(5)
C29 C30 1.397(5)
C29 C34 1.400(5)
C30 H30 0.9300
C30 C31 1.387(6)
C31 H31 0.9300
C31 C32 1.358(6)
C32 H32 0.9300
C32 C33 1.368(6)
C33 H33 0.9300
C33 C34 1.385(6)
C34 H34 0.9300

loop_
_geom_torsion_atom_site_label_1
_geom_torsion_atom_site_label_2
_geom_torsion_atom_site_label_3
_geom_torsion_atom_site_label_4
_geom_torsion
O1 C9 C10 C11 177.5(4)
O2 C7 C8 C9 0.9(6)
O2 C11 C12 C13 171.2(3)
O2 C11 C12 C17 -9.0(5)
O3 C26 C27 C28 177.6(3)
O4 C24 C25 C26 -0.7(5)
O4 C28 C29 C30 -177.1(3)
O4 C28 C29 C34 -0.4(5)
C1 C2 C3 C4 -0.7(6)
C1 C6 C7 O2 177.8(3)
C1 C6 C7 C8 0.6(6)
C2 C1 C6 C5 0.3(6)
C2 C1 C6 C7 -177.6(4)
C2 C3 C4 C5 0.2(6)
C3 C4 C5 C6 0.5(6)
C4 C5 C6 C1 -0.8(6)
C4 C5 C6 C7 177.1(4)
C5 C6 C7 O2 0.0(5)
C5 C6 C7 C8 -177.2(4)
C6 C1 C2 C3 0.5(6)
C6 C7 C8 C9 177.9(4)
C7 O2 C11 C10 0.2(5)
C7 O2 C11 C12 179.6(3)
C7 C8 C9 O1 -177.9(5)
C7 C8 C9 C10 -0.6(7)
C8 C9 C10 C11 0.1(6)
C9 C10 C11 O2 0.1(6)
C9 C10 C11 C12 -179.2(4)
C10 C11 C12 C13 -9.4(6)
C10 C11 C12 C17 170.4(4)
C11 O2 C7 C6 -178.1(3)
C11 O2 C7 C8 -0.7(5)
C11 C12 C13 C14 -177.6(3)
C11 C12 C17 C16 178.8(4)
C12 C13 C14 C15 -2.4(6)
C13 C12 C17 C16 -1.4(6)
C13 C14 C15 C16 0.7(7)
C14 C15 C16 C17 0.5(7)
C15 C16 C17 C12 -0.2(7)
C17 C12 C13 C14 2.7(6)
C18 C19 C20 C21 0.5(7)
C18 C23 C24 O4 -175.3(3)
C18 C23 C24 C25 4.7(6)
C19 C18 C23 C22 0.0(6)
C19 C18 C23 C24 179.7(3)
C19 C20 C21 C22 0.6(7)
C20 C21 C22 C23 -1.4(7)
C21 C22 C23 C18 1.1(6)
C21 C22 C23 C24 -178.6(4)
C22 C23 C24 O4 4.4(5)
C22 C23 C24 C25 -175.6(4)
C23 C18 C19 C20 -0.8(6)
C23 C24 C25 C26 179.2(3)
C24 O4 C28 C27 -1.1(5)
C24 O4 C28 C29 178.3(3)
C24 C25 C26 O3 -178.1(3)
C24 C25 C26 C27 1.2(5)
C25 C26 C27 C28 -1.6(5)
C26 C27 C28 O4 1.7(5)
C26 C27 C28 C29 -177.6(3)
C27 C28 C29 C30 2.2(5)
C27 C28 C29 C34 178.9(3)
C28 O4 C24 C23 -179.3(3)
C28 O4 C24 C25 0.6(5)
C28 C29 C30 C31 176.3(3)
C28 C29 C34 C33 -176.1(4)
C29 C30 C31 C32 -1.3(6)
C30 C29 C34 C33 0.7(5)
C30 C31 C32 C33 2.8(6)
C31 C32 C33 C34 -2.6(7)
C32 C33 C34 C29 0.9(6)
C34 C29 C30 C31 -0.5(5)
